data_4345663
loop_
_publ_author_name
'Glowacki, Britta'
'Lutter, Michael'
'Alnasr, Hazem'
'Seymen, Rana'
'Hiller, Wolf'
'Jurkschat, Klaus'

_publ_section_title
;
 Introducing Stereogenic Centers to Group XIV Metallatranes.
;
_journal_name_full 'Inorganic chemistry'
_journal_paper_doi 10.1021/acs.inorgchem.6b03126
_journal_year 2017
_chemical_formula_moiety '2(C14 H29 N O4 Sn1), C7 H8'
_chemical_formula_sum 'C35 H66 N2 O8 Sn2'
_chemical_formula_weight 880.27
_chemical_melting_point 82
_chemical_name_systematic
;
1-tert-Butanolato-(2,8,9-trioxa-5-aza-3,3,6,6-tetramethy
l-1-stannatricyclo[3.3.3.01,5]undecane
;
_space_group_crystal_system monoclinic
_space_group_IT_number 14
_space_group_name_Hall '-P 2ybc'
_space_group_name_H-M_alt 'P 1 21/c 1'
_symmetry_space_group_name_Hall '-P 2ybc'
_symmetry_space_group_name_H-M 'P 1 21/c 1'
_atom_sites_solution_hydrogens geom
_audit_creation_method SHELXL-2014/7
_cell_angle_alpha 90
_cell_angle_beta 106.019(2)
_cell_angle_gamma 90
_cell_formula_units_Z 4
_cell_length_a 12.4703(3)
_cell_length_b 21.9896(5)
_cell_length_c 15.0311(4)
_cell_measurement_reflns_used 16026
_cell_measurement_temperature 173(2)
_cell_measurement_theta_max 30.7500
_cell_measurement_theta_min 2.4980
_cell_volume 3961.73(17)
_computing_cell_refinement
;
CrysAlisPro, Agilent Technologies,
Version 1.171.37.34 (release 22-05-2014 CrysAlis171 .NET)
(compiled May 22 2014,16:03:01)
;
_computing_data_collection
;
CrysAlisPro, Agilent Technologies,
Version 1.171.37.34 (release 22-05-2014 CrysAlis171 .NET)
(compiled May 22 2014,16:03:01)
;
_computing_data_reduction
;
CrysAlisPro, Agilent Technologies,
Version 1.171.37.34 (release 22-05-2014 CrysAlis171 .NET)
(compiled May 22 2014,16:03:01)
;
_computing_molecular_graphics 'SHELXL-2014/7 (Sheldrick, 2014)'
_computing_publication_material 'enCIFer Version 1.5'
_computing_structure_refinement 'SHELXL-2014/7 (Sheldrick, 2014)'
_computing_structure_solution 'SHELXT 2014/4 (Sheldrick, 2014)'
_diffrn_ambient_temperature 173(2)
_diffrn_measured_fraction_theta_full 0.999
_diffrn_measured_fraction_theta_max 0.999
_diffrn_measurement_device 'XcaliburS CCD Diffractometer'
_diffrn_measurement_method '\w und \y scan'
_diffrn_radiation_type MoK\a
_diffrn_radiation_wavelength 0.71073
_diffrn_reflns_av_R_equivalents 0.0329
_diffrn_reflns_av_unetI/netI 0.0260
_diffrn_reflns_Laue_measured_fraction_full 0.999
_diffrn_reflns_Laue_measured_fraction_max 0.999
_diffrn_reflns_limit_h_max 15
_diffrn_reflns_limit_h_min -15
_diffrn_reflns_limit_k_max 26
_diffrn_reflns_limit_k_min -26
_diffrn_reflns_limit_l_max 18
_diffrn_reflns_limit_l_min -18
_diffrn_reflns_number 32789
_diffrn_reflns_point_group_measured_fraction_full 0.999
_diffrn_reflns_point_group_measured_fraction_max 0.999
_diffrn_reflns_theta_full 25.242
_diffrn_reflns_theta_max 25.499
_diffrn_reflns_theta_min 2.328
_exptl_absorpt_coefficient_mu 1.309
_exptl_absorpt_correction_T_max 1.00000
_exptl_absorpt_correction_T_min 0.89765
_exptl_absorpt_correction_type multi-scan
_exptl_absorpt_process_details
;
CrysAlisPro, Agilent Technologies,
Version 1.171.37.34 (release 22-05-2014 CrysAlis171 .NET)
(compiled May 22 2014,16:03:01)
Empirical absorption correction using spherical harmonics,
 implemented in SCALE3 ABSPACK scaling algorithm.
;
_exptl_crystal_colour colourless
_exptl_crystal_density_diffrn 1.476
_exptl_crystal_description block
_exptl_crystal_F_000 1816
_exptl_crystal_size_max 0.250
_exptl_crystal_size_mid 0.210
_exptl_crystal_size_min 0.110
_refine_diff_density_max 1.546
_refine_diff_density_min -0.796
_refine_diff_density_rms 0.075
_refine_ls_extinction_method none
_refine_ls_goodness_of_fit_ref 1.467
_refine_ls_hydrogen_treatment constr
_refine_ls_matrix_type full
_refine_ls_number_parameters 387
_refine_ls_number_reflns 7379
_refine_ls_number_restraints 36
_refine_ls_restrained_S_all 1.466
_refine_ls_R_factor_all 0.0336
_refine_ls_R_factor_gt 0.0284
_refine_ls_shift/su_max 0.002
_refine_ls_shift/su_mean 0.000
_refine_ls_structure_factor_coef Fsqd
_refine_ls_weighting_details 'w=1/[\s^2^(Fo^2^)+(0.0247P)^2^] where P=(Fo^2^+2Fc^2^)/3'
_refine_ls_weighting_scheme calc
_refine_ls_wR_factor_gt 0.0665
_refine_ls_wR_factor_ref 0.0677
_reflns_Friedel_coverage 0.000
_reflns_number_gt 6610
_reflns_number_total 7379
_reflns_threshold_expression 'I > 2\s(I)'
_cod_data_source_file ic6b03126_si_002.cif
_cod_data_source_block comp3
_cod_database_code 4345663
_shelx_shelxl_version_number 2014/7
_shelx_space_group_comment
;
The symmetry employed for this shelxl refinement is uniquely defined
by the following loop, which should always be used as a source of
symmetry information in preference to the above space-group names.
They are only intended as comments.
;
_shelx_estimated_absorpt_t_min 0.736
_shelx_estimated_absorpt_t_max 0.869
_platon_squeeze_void_probe_radius 1.20

loop_
_space_group_symop_operation_xyz
'x, y, z'
'-x, y+1/2, -z+1/2'
'-x, -y, -z'
'x, -y-1/2, z-1/2'

loop_
_atom_site_label
_atom_site_type_symbol
_atom_site_fract_x
_atom_site_fract_y
_atom_site_fract_z
_atom_site_U_iso_or_equiv
_atom_site_adp_type
_atom_site_occupancy
_atom_site_site_symmetry_order
_atom_site_calc_flag
_atom_site_refinement_flags_posn
_atom_site_refinement_flags_adp
_atom_site_refinement_flags_occupancy
_atom_site_disorder_assembly
_atom_site_disorder_group
Sn1 Sn 0.34004(2) 0.32141(2) 0.55630(2) 0.02171(6) Uani 1 1 d . . . . .
Sn2 Sn 0.60078(2) 0.38671(2) 0.63740(2) 0.01704(6) Uani 1 1 d . . . . .
O1 O 0.28588(17) 0.23765(9) 0.56795(14) 0.0312(5) Uani 1 1 d . . . . .
C2 C 0.3107(3) 0.18034(14) 0.5329(2) 0.0364(8) Uani 1 1 d . . . . .
C3 C 0.2667(15) 0.1723(13) 0.4277(19) 0.063(4) Uani 0.55 1 d . U P A 1
H3A H 0.2813 0.1307 0.4109 0.094 Uiso 0.55 1 calc R U P A 1
H3B H 0.3046 0.2011 0.3967 0.094 Uiso 0.55 1 calc R U P A 1
H3C H 0.1862 0.1801 0.4082 0.094 Uiso 0.55 1 calc R U P A 1
C4 C 0.439(3) 0.1705(17) 0.5531(17) 0.054(4) Uani 0.55 1 d . U P A 1
H4A H 0.4534 0.1337 0.5214 0.082 Uiso 0.55 1 calc R U P A 1
H4B H 0.4724 0.1660 0.6199 0.082 Uiso 0.55 1 calc R U P A 1
H4C H 0.4725 0.2056 0.5307 0.082 Uiso 0.55 1 calc R U P A 1
C5 C 0.2555(17) 0.1321(15) 0.579(2) 0.051(4) Uani 0.55 1 d . U P A 1
H5A H 0.2774 0.0916 0.5629 0.076 Uiso 0.55 1 calc R U P A 1
H5B H 0.1742 0.1363 0.5563 0.076 Uiso 0.55 1 calc R U P A 1
H5C H 0.2794 0.1375 0.6459 0.076 Uiso 0.55 1 calc R U P A 1
C3' C 0.2293(19) 0.1738(17) 0.434(2) 0.063(4) Uani 0.45 1 d . U P A 2
H3'A H 0.2408 0.2076 0.3954 0.094 Uiso 0.45 1 calc R U P A 2
H3'B H 0.1522 0.1744 0.4382 0.094 Uiso 0.45 1 calc R U P A 2
H3'C H 0.2436 0.1352 0.4069 0.094 Uiso 0.45 1 calc R U P A 2
C4' C 0.423(3) 0.178(2) 0.531(2) 0.054(4) Uani 0.45 1 d . U P A 2
H4'A H 0.4373 0.2098 0.4905 0.082 Uiso 0.45 1 calc R U P A 2
H4'B H 0.4379 0.1379 0.5071 0.082 Uiso 0.45 1 calc R U P A 2
H4'C H 0.4721 0.1833 0.5936 0.082 Uiso 0.45 1 calc R U P A 2
C5' C 0.286(2) 0.135(2) 0.596(2) 0.051(4) Uani 0.45 1 d . U P A 2
H5'A H 0.2150 0.1453 0.6090 0.076 Uiso 0.45 1 calc R U P A 2
H5'B H 0.3457 0.1345 0.6540 0.076 Uiso 0.45 1 calc R U P A 2
H5'C H 0.2793 0.0946 0.5671 0.076 Uiso 0.45 1 calc R U P A 2
O11 O 0.27012(16) 0.35116(10) 0.65240(14) 0.0302(5) Uani 1 1 d . . . . .
C12 C 0.1550(3) 0.36661(16) 0.6226(2) 0.0366(8) Uani 1 1 d . . . . .
C13 C 0.1146(3) 0.38242(16) 0.5174(2) 0.0414(9) Uani 1 1 d . . . . .
H13A H 0.0643 0.3499 0.4845 0.050 Uiso 1 1 calc R U . . .
H13B H 0.0714 0.4208 0.5092 0.050 Uiso 1 1 calc R U . . .
N14 N 0.2085(2) 0.38926(11) 0.47533(18) 0.0292(6) Uani 1 1 d . . . . .
C15 C 0.1873(3) 0.37075(16) 0.3740(2) 0.0396(8) Uani 1 1 d . . . . .
C16 C 0.3001(3) 0.35109(16) 0.3600(2) 0.0382(8) Uani 1 1 d . . . . .
H16A H 0.2875 0.3318 0.2985 0.046 Uiso 1 1 calc R U . . .
H16B H 0.3475 0.3874 0.3617 0.046 Uiso 1 1 calc R U . . .
O17 O 0.35633(19) 0.30965(10) 0.42920(13) 0.0345(5) Uani 1 1 d . . . . .
C18 C 0.0886(3) 0.31121(18) 0.6400(3) 0.0512(10) Uani 1 1 d . . . . .
H18A H 0.0090 0.3212 0.6233 0.077 Uiso 1 1 calc R U . . .
H18B H 0.1137 0.3000 0.7056 0.077 Uiso 1 1 calc R U . . .
H18C H 0.1009 0.2770 0.6022 0.077 Uiso 1 1 calc R U . . .
C19 C 0.1355(3) 0.41910(18) 0.6815(3) 0.0528(10) Uani 1 1 d . . . . .
H19A H 0.0566 0.4307 0.6621 0.079 Uiso 1 1 calc R U . . .
H19B H 0.1814 0.4539 0.6740 0.079 Uiso 1 1 calc R U . . .
H19C H 0.1559 0.4067 0.7467 0.079 Uiso 1 1 calc R U . . .
C20 C 0.1065(3) 0.31728(17) 0.3489(3) 0.0527(10) Uani 1 1 d . . . . .
H20A H 0.1036 0.3028 0.2866 0.079 Uiso 1 1 calc R U . . .
H20B H 0.0320 0.3304 0.3506 0.079 Uiso 1 1 calc R U . . .
H20C H 0.1322 0.2843 0.3935 0.079 Uiso 1 1 calc R U . . .
C21 C 0.1407(3) 0.42355(18) 0.3066(2) 0.0513(10) Uani 1 1 d . . . . .
H21A H 0.1962 0.4562 0.3159 0.077 Uiso 1 1 calc R U . . .
H21B H 0.0723 0.4392 0.3183 0.077 Uiso 1 1 calc R U . . .
H21C H 0.1241 0.4088 0.2427 0.077 Uiso 1 1 calc R U . . .
O22 O 0.43298(15) 0.40376(8) 0.57413(13) 0.0210(4) Uani 1 1 d . . . . .
C24 C 0.2600(2) 0.45070(14) 0.5005(2) 0.0305(7) Uani 1 1 d . . . . .
H24A H 0.2436 0.4644 0.5581 0.037 Uiso 1 1 calc R U . . .
H24B H 0.2241 0.4797 0.4509 0.037 Uiso 1 1 calc R U . . .
C25 C 0.3858(2) 0.45318(13) 0.51487(19) 0.0246(6) Uani 1 1 d . . . . .
H25A H 0.4035 0.4493 0.4548 0.029 Uiso 1 1 calc R U . . .
H25B H 0.4161 0.4923 0.5437 0.029 Uiso 1 1 calc R U . . .
O31 O 0.73518(16) 0.33521(9) 0.69137(13) 0.0247(4) Uani 1 1 d . . . . .
C32 C 0.7939(2) 0.34576(14) 0.78467(19) 0.0271(7) Uani 1 1 d . . . . .
C33 C 0.7122(2) 0.36175(14) 0.84416(19) 0.0255(6) Uani 1 1 d . . . . .
H33A H 0.7046 0.3254 0.8807 0.031 Uiso 1 1 calc R U . . .
H33B H 0.7470 0.3941 0.8885 0.031 Uiso 1 1 calc R U . . .
N34 N 0.59764(19) 0.38239(10) 0.79188(16) 0.0221(5) Uani 1 1 d . . . . .
C35 C 0.5713(2) 0.44706(13) 0.81572(19) 0.0261(6) Uani 1 1 d . . . . .
C36 C 0.6425(3) 0.48771(13) 0.77128(18) 0.0262(6) Uani 1 1 d . . . . .
H36A H 0.6192 0.5305 0.7743 0.031 Uiso 1 1 calc R U . . .
H36B H 0.7215 0.4844 0.8078 0.031 Uiso 1 1 calc R U . . .
O37 O 0.63420(16) 0.47294(8) 0.67849(12) 0.0233(4) Uani 1 1 d . . . . .
C38 C 0.8541(3) 0.28682(16) 0.8228(2) 0.0391(8) Uani 1 1 d . . . . .
H38A H 0.8921 0.2919 0.8887 0.059 Uiso 1 1 calc R U . . .
H38B H 0.9091 0.2771 0.7893 0.059 Uiso 1 1 calc R U . . .
H38C H 0.7997 0.2537 0.8148 0.059 Uiso 1 1 calc R U . . .
C39 C 0.8792(3) 0.39594(16) 0.7898(2) 0.0395(8) Uani 1 1 d . . . . .
H39A H 0.9208 0.4028 0.8546 0.059 Uiso 1 1 calc R U . . .
H39B H 0.8408 0.4335 0.7638 0.059 Uiso 1 1 calc R U . . .
H39C H 0.9310 0.3839 0.7544 0.059 Uiso 1 1 calc R U . . .
C40 C 0.6009(3) 0.45850(15) 0.9205(2) 0.0363(8) Uani 1 1 d . . . . .
H40A H 0.5729 0.4985 0.9321 0.054 Uiso 1 1 calc R U . . .
H40B H 0.6821 0.4573 0.9465 0.054 Uiso 1 1 calc R U . . .
H40C H 0.5665 0.4270 0.9498 0.054 Uiso 1 1 calc R U . . .
C41 C 0.4474(2) 0.46178(14) 0.7750(2) 0.0305(7) Uani 1 1 d . . . . .
H41A H 0.4355 0.5055 0.7807 0.046 Uiso 1 1 calc R U . . .
H41B H 0.4034 0.4391 0.8086 0.046 Uiso 1 1 calc R U . . .
H41C H 0.4242 0.4502 0.7095 0.046 Uiso 1 1 calc R U . . .
C42 C 0.5135(2) 0.33567(13) 0.79659(19) 0.0237(6) Uani 1 1 d . . . . .
H42A H 0.4380 0.3540 0.7783 0.028 Uiso 1 1 calc R U . . .
H42B H 0.5281 0.3206 0.8609 0.028 Uiso 1 1 calc R U . . .
O42 O 0.50197(15) 0.30522(8) 0.63992(12) 0.0202(4) Uani 1 1 d . . . . .
C43 C 0.5183(2) 0.28290(13) 0.73246(18) 0.0239(6) Uani 1 1 d . . . . .
H43A H 0.5916 0.2624 0.7536 0.029 Uiso 1 1 calc R U . . .
H43B H 0.4596 0.2529 0.7337 0.029 Uiso 1 1 calc R U . . .
O51 O 0.62457(16) 0.39987(9) 0.51481(13) 0.0247(4) Uani 1 1 d . . . . .
C52 C 0.6745(2) 0.36121(13) 0.46137(19) 0.0265(7) Uani 1 1 d . . . . .
C53 C 0.6299(3) 0.38236(17) 0.3625(2) 0.0498(10) Uani 1 1 d . . . . .
H53A H 0.6624 0.3576 0.3223 0.075 Uiso 1 1 calc R U . . .
H53B H 0.6499 0.4251 0.3579 0.075 Uiso 1 1 calc R U . . .
H53C H 0.5485 0.3781 0.3430 0.075 Uiso 1 1 calc R U . . .
C54 C 0.8006(3) 0.36926(17) 0.4937(3) 0.0461(9) Uani 1 1 d . . . . .
H54A H 0.8357 0.3428 0.4574 0.069 Uiso 1 1 calc R U . . .
H54B H 0.8278 0.3584 0.5594 0.069 Uiso 1 1 calc R U . . .
H54C H 0.8195 0.4117 0.4853 0.069 Uiso 1 1 calc R U . . .
C55 C 0.6424(3) 0.29522(14) 0.4700(2) 0.0379(8) Uani 1 1 d . . . . .
H55A H 0.6807 0.2692 0.4354 0.057 Uiso 1 1 calc R U . . .
H55B H 0.5616 0.2906 0.4447 0.057 Uiso 1 1 calc R U . . .
H55C H 0.6643 0.2833 0.5353 0.057 Uiso 1 1 calc R U . . .

loop_
_atom_site_aniso_label
_atom_site_aniso_U_11
_atom_site_aniso_U_22
_atom_site_aniso_U_33
_atom_site_aniso_U_23
_atom_site_aniso_U_13
_atom_site_aniso_U_12
Sn1 0.01932(11) 0.01792(11) 0.02688(11) 0.00170(8) 0.00467(8) -0.00264(8)
Sn2 0.01777(10) 0.01512(11) 0.01859(10) 0.00110(7) 0.00562(7) -0.00063(8)
O1 0.0341(12) 0.0205(11) 0.0416(12) -0.0010(9) 0.0149(10) -0.0058(10)
C2 0.049(2) 0.0207(17) 0.0414(18) -0.0040(14) 0.0158(16) -0.0058(16)
C3 0.085(11) 0.034(3) 0.054(4) -0.011(3) -0.006(8) -0.002(8)
C4 0.057(8) 0.037(7) 0.071(10) -0.019(7) 0.020(8) 0.005(6)
C5 0.059(10) 0.022(3) 0.079(10) 0.000(6) 0.032(8) -0.004(8)
C3' 0.085(11) 0.034(3) 0.054(4) -0.011(3) -0.006(8) -0.002(8)
C4' 0.057(8) 0.037(7) 0.071(10) -0.019(7) 0.020(8) 0.005(6)
C5' 0.059(10) 0.022(3) 0.079(10) 0.000(6) 0.032(8) -0.004(8)
O11 0.0207(10) 0.0343(13) 0.0369(12) -0.0021(10) 0.0100(9) -0.0002(10)
C12 0.0241(16) 0.040(2) 0.051(2) 0.0111(16) 0.0193(15) 0.0038(15)
C13 0.0250(17) 0.044(2) 0.055(2) 0.0091(17) 0.0104(16) -0.0032(16)
N14 0.0199(12) 0.0240(14) 0.0416(15) 0.0075(12) 0.0050(11) -0.0059(11)
C15 0.0354(18) 0.044(2) 0.0304(17) 0.0096(15) -0.0061(14) -0.0142(17)
C16 0.046(2) 0.039(2) 0.0277(17) 0.0004(15) 0.0062(15) -0.0036(17)
O17 0.0435(13) 0.0337(13) 0.0218(10) 0.0043(9) 0.0015(9) -0.0002(11)
C18 0.0292(19) 0.059(3) 0.065(2) 0.025(2) 0.0129(18) 0.0002(18)
C19 0.050(2) 0.060(3) 0.056(2) 0.018(2) 0.0268(19) 0.020(2)
C20 0.050(2) 0.053(3) 0.046(2) -0.0018(19) -0.0015(18) -0.021(2)
C21 0.050(2) 0.059(3) 0.0360(19) 0.0135(18) -0.0033(16) -0.002(2)
O22 0.0185(9) 0.0148(10) 0.0287(10) 0.0048(8) 0.0048(8) -0.0005(8)
C24 0.0246(16) 0.0236(16) 0.0395(17) 0.0085(14) 0.0027(13) 0.0010(14)
C25 0.0221(15) 0.0211(15) 0.0272(15) 0.0070(12) 0.0012(12) -0.0012(13)
O31 0.0235(10) 0.0277(11) 0.0222(10) 0.0028(9) 0.0050(8) 0.0067(9)
C32 0.0235(15) 0.0300(17) 0.0245(15) 0.0051(13) 0.0013(12) -0.0004(14)
C33 0.0288(16) 0.0245(16) 0.0202(14) 0.0044(12) 0.0019(12) -0.0005(14)
N34 0.0256(13) 0.0184(13) 0.0230(12) 0.0029(10) 0.0079(10) -0.0004(11)
C35 0.0390(17) 0.0199(15) 0.0214(14) -0.0020(12) 0.0116(13) -0.0004(14)
C36 0.0369(17) 0.0206(16) 0.0215(14) -0.0005(12) 0.0087(13) -0.0037(14)
O37 0.0341(11) 0.0163(10) 0.0201(9) -0.0004(8) 0.0087(8) -0.0051(9)
C38 0.0365(18) 0.046(2) 0.0310(17) 0.0083(15) 0.0026(14) 0.0149(17)
C39 0.0257(17) 0.050(2) 0.0413(19) -0.0009(16) 0.0072(14) -0.0081(16)
C40 0.059(2) 0.0299(18) 0.0254(16) -0.0019(14) 0.0207(15) -0.0015(17)
C41 0.0384(18) 0.0237(17) 0.0341(17) 0.0017(13) 0.0182(14) 0.0085(15)
C42 0.0255(15) 0.0230(16) 0.0240(14) 0.0052(12) 0.0092(12) -0.0037(13)
O42 0.0219(10) 0.0155(10) 0.0223(9) 0.0031(8) 0.0044(8) -0.0014(8)
C43 0.0271(15) 0.0181(15) 0.0276(15) 0.0063(12) 0.0095(12) -0.0015(13)
O51 0.0342(11) 0.0207(11) 0.0226(10) 0.0041(8) 0.0134(9) 0.0067(9)
C52 0.0354(17) 0.0241(16) 0.0243(15) -0.0012(13) 0.0154(13) 0.0050(14)
C53 0.075(3) 0.051(2) 0.0287(18) -0.0001(16) 0.0235(18) 0.017(2)
C54 0.037(2) 0.045(2) 0.064(2) -0.0043(19) 0.0273(18) 0.0046(18)
C55 0.054(2) 0.0237(17) 0.0414(19) -0.0109(15) 0.0213(17) -0.0020(16)

loop_
_atom_type_symbol
_atom_type_description
_atom_type_scat_dispersion_real
_atom_type_scat_dispersion_imag
_atom_type_scat_source
C C 0.0033 0.0016 'International Tables Vol C Tables 4.2.6.8 and 6.1.1.4'
H H 0.0000 0.0000 'International Tables Vol C Tables 4.2.6.8 and 6.1.1.4'
N N 0.0061 0.0033 'International Tables Vol C Tables 4.2.6.8 and 6.1.1.4'
O O 0.0106 0.0060 'International Tables Vol C Tables 4.2.6.8 and 6.1.1.4'
Sn Sn -0.6537 1.4246 'International Tables Vol C Tables 4.2.6.8 and 6.1.1.4'

loop_
_geom_angle_atom_site_label_1
_geom_angle_atom_site_label_2
_geom_angle_atom_site_label_3
_geom_angle
O1 Sn1 O11 90.75(8)
O1 Sn1 O17 95.24(8)
O11 Sn1 O17 156.68(9)
O1 Sn1 O42 94.85(8)
O11 Sn1 O42 99.39(7)
O17 Sn1 O42 102.52(8)
O1 Sn1 O22 164.86(8)
O11 Sn1 O22 87.78(8)
O17 Sn1 O22 92.01(8)
O42 Sn1 O22 70.57(7)
O1 Sn1 N14 115.96(8)
O11 Sn1 N14 77.28(9)
O17 Sn1 N14 79.84(9)
O42 Sn1 N14 148.91(8)
O22 Sn1 N14 78.39(8)
O51 Sn2 O31 97.88(8)
O51 Sn2 O37 94.43(8)
O31 Sn2 O37 109.35(8)
O51 Sn2 O22 86.44(8)
O31 Sn2 O22 155.85(8)
O37 Sn2 O22 93.88(8)
O51 Sn2 O42 111.66(7)
O31 Sn2 O42 86.68(7)
O37 Sn2 O42 147.49(7)
O22 Sn2 O42 69.76(7)
O51 Sn2 N34 170.34(8)
O31 Sn2 N34 79.39(8)
O37 Sn2 N34 77.93(7)
O22 Sn2 N34 99.86(8)
O42 Sn2 N34 77.57(7)
C2 O1 Sn1 132.09(17)
C4' C2 O1 111.2(18)
C4' C2 C5' 112(2)
O1 C2 C5' 104.8(16)
O1 C2 C5 106.0(12)
O1 C2 C3 115.3(10)
C5 C2 C3 107.9(14)
C4' C2 C3' 111.5(17)
O1 C2 C3' 106.4(13)
C5' C2 C3' 110.7(17)
O1 C2 C4 111.4(13)
C5 C2 C4 112.5(15)
C3 C2 C4 103.9(12)
C2 C3 H3A 109.5
C2 C3 H3B 109.5
H3A C3 H3B 109.5
C2 C3 H3C 109.5
H3A C3 H3C 109.5
H3B C3 H3C 109.5
C2 C4 H4A 109.5
C2 C4 H4B 109.5
H4A C4 H4B 109.5
C2 C4 H4C 109.5
H4A C4 H4C 109.5
H4B C4 H4C 109.5
C2 C5 H5A 109.5
C2 C5 H5B 109.5
H5A C5 H5B 109.5
C2 C5 H5C 109.5
H5A C5 H5C 109.5
H5B C5 H5C 109.5
C2 C3' H3'A 109.5
C2 C3' H3'B 109.5
H3'A C3' H3'B 109.5
C2 C3' H3'C 109.5
H3'A C3' H3'C 109.5
H3'B C3' H3'C 109.5
C2 C4' H4'A 109.5
C2 C4' H4'B 109.5
H4'A C4' H4'B 109.5
C2 C4' H4'C 109.5
H4'A C4' H4'C 109.5
H4'B C4' H4'C 109.5
C2 C5' H5'A 109.5
C2 C5' H5'B 109.5
H5'A C5' H5'B 109.5
C2 C5' H5'C 109.5
H5'A C5' H5'C 109.5
H5'B C5' H5'C 109.5
C12 O11 Sn1 117.12(18)
O11 C12 C19 108.0(3)
O11 C12 C18 107.5(3)
C19 C12 C18 108.9(3)
O11 C12 C13 112.8(2)
C19 C12 C13 111.3(3)
C18 C12 C13 108.1(3)
N14 C13 C12 112.5(3)
N14 C13 H13A 109.1
C12 C13 H13A 109.1
N14 C13 H13B 109.1
C12 C13 H13B 109.1
H13A C13 H13B 107.8
C13 N14 C24 108.5(2)
C13 N14 C15 117.3(2)
C24 N14 C15 115.8(2)
C13 N14 Sn1 103.90(18)
C24 N14 Sn1 104.91(17)
C15 N14 Sn1 104.86(18)
C20 C15 N14 111.8(3)
C20 C15 C16 108.4(3)
N14 C15 C16 107.3(2)
C20 C15 C21 108.3(3)
N14 C15 C21 112.6(3)
C16 C15 C21 108.3(3)
O17 C16 C15 111.5(3)
O17 C16 H16A 109.3
C15 C16 H16A 109.3
O17 C16 H16B 109.3
C15 C16 H16B 109.3
H16A C16 H16B 108.0
C16 O17 Sn1 117.40(19)
C12 C18 H18A 109.5
C12 C18 H18B 109.5
H18A C18 H18B 109.5
C12 C18 H18C 109.5
H18A C18 H18C 109.5
H18B C18 H18C 109.5
C12 C19 H19A 109.5
C12 C19 H19B 109.5
H19A C19 H19B 109.5
C12 C19 H19C 109.5
H19A C19 H19C 109.5
H19B C19 H19C 109.5
C15 C20 H20A 109.5
C15 C20 H20B 109.5
H20A C20 H20B 109.5
C15 C20 H20C 109.5
H20A C20 H20C 109.5
H20B C20 H20C 109.5
C15 C21 H21A 109.5
C15 C21 H21B 109.5
H21A C21 H21B 109.5
C15 C21 H21C 109.5
H21A C21 H21C 109.5
H21B C21 H21C 109.5
C25 O22 Sn2 127.82(16)
C25 O22 Sn1 116.99(16)
Sn2 O22 Sn1 110.40(8)
N14 C24 C25 114.9(2)
N14 C24 H24A 108.5
C25 C24 H24A 108.5
N14 C24 H24B 108.5
C25 C24 H24B 108.5
H24A C24 H24B 107.5
O22 C25 C24 107.0(2)
O22 C25 H25A 110.3
C24 C25 H25A 110.3
O22 C25 H25B 110.3
C24 C25 H25B 110.3
H25A C25 H25B 108.6
C32 O31 Sn2 117.20(16)
O31 C32 C39 109.5(2)
O31 C32 C38 107.5(2)
C39 C32 C38 109.4(3)
O31 C32 C33 111.3(2)
C39 C32 C33 111.3(2)
C38 C32 C33 107.8(2)
N34 C33 C32 116.4(2)
N34 C33 H33A 108.2
C32 C33 H33A 108.2
N34 C33 H33B 108.2
C32 C33 H33B 108.2
H33A C33 H33B 107.4
C42 N34 C33 110.5(2)
C42 N34 C35 115.7(2)
C33 N34 C35 113.3(2)
C42 N34 Sn2 106.36(16)
C33 N34 Sn2 104.98(15)
C35 N34 Sn2 105.05(15)
N34 C35 C41 111.2(2)
N34 C35 C36 104.6(2)
C41 C35 C36 110.1(2)
N34 C35 C40 112.8(2)
C41 C35 C40 107.8(2)
C36 C35 C40 110.3(2)
O37 C36 C35 113.8(2)
O37 C36 H36A 108.8
C35 C36 H36A 108.8
O37 C36 H36B 108.8
C35 C36 H36B 108.8
H36A C36 H36B 107.7
C36 O37 Sn2 118.44(16)
C32 C38 H38A 109.5
C32 C38 H38B 109.5
H38A C38 H38B 109.5
C32 C38 H38C 109.5
H38A C38 H38C 109.5
H38B C38 H38C 109.5
C32 C39 H39A 109.5
C32 C39 H39B 109.5
H39A C39 H39B 109.5
C32 C39 H39C 109.5
H39A C39 H39C 109.5
H39B C39 H39C 109.5
C35 C40 H40A 109.5
C35 C40 H40B 109.5
H40A C40 H40B 109.5
C35 C40 H40C 109.5
H40A C40 H40C 109.5
H40B C40 H40C 109.5
C35 C41 H41A 109.5
C35 C41 H41B 109.5
H41A C41 H41B 109.5
C35 C41 H41C 109.5
H41A C41 H41C 109.5
H41B C41 H41C 109.5
N34 C42 C43 110.2(2)
N34 C42 H42A 109.6
C43 C42 H42A 109.6
N34 C42 H42B 109.6
C43 C42 H42B 109.6
H42A C42 H42B 108.1
C43 O42 Sn1 119.67(15)
C43 O42 Sn2 111.59(15)
Sn1 O42 Sn2 107.81(8)
O42 C43 C42 109.5(2)
O42 C43 H43A 109.8
C42 C43 H43A 109.8
O42 C43 H43B 109.8
C42 C43 H43B 109.8
H43A C43 H43B 108.2
C52 O51 Sn2 129.98(17)
O51 C52 C53 105.8(2)
O51 C52 C55 110.8(2)
C53 C52 C55 110.1(3)
O51 C52 C54 108.9(2)
C53 C52 C54 110.2(3)
C55 C52 C54 110.9(3)
C52 C53 H53A 109.5
C52 C53 H53B 109.5
H53A C53 H53B 109.5
C52 C53 H53C 109.5
H53A C53 H53C 109.5
H53B C53 H53C 109.5
C52 C54 H54A 109.5
C52 C54 H54B 109.5
H54A C54 H54B 109.5
C52 C54 H54C 109.5
H54A C54 H54C 109.5
H54B C54 H54C 109.5
C52 C55 H55A 109.5
C52 C55 H55B 109.5
H55A C55 H55B 109.5
C52 C55 H55C 109.5
H55A C55 H55C 109.5
H55B C55 H55C 109.5

loop_
_geom_bond_atom_site_label_1
_geom_bond_atom_site_label_2
_geom_bond_distance
Sn1 O1 1.986(2)
Sn1 O11 1.9925(19)
Sn1 O17 1.9930(19)
Sn1 O42 2.0937(18)
Sn1 O22 2.1268(18)
Sn1 N14 2.302(2)
Sn2 O51 1.9669(17)
Sn2 O31 1.9997(19)
Sn2 O37 2.0021(18)
Sn2 O22 2.0799(18)
Sn2 O42 2.1809(18)
Sn2 N34 2.335(2)
O1 C2 1.432(4)
C2 C4' 1.41(4)
C2 C5' 1.47(4)
C2 C5 1.53(3)
C2 C3 1.53(3)
C2 C3' 1.56(3)
C2 C4 1.56(3)
C3 H3A 0.9800
C3 H3B 0.9800
C3 H3C 0.9800
C4 H4A 0.9800
C4 H4B 0.9800
C4 H4C 0.9800
C5 H5A 0.9800
C5 H5B 0.9800
C5 H5C 0.9800
C3' H3'A 0.9800
C3' H3'B 0.9800
C3' H3'C 0.9800
C4' H4'A 0.9800
C4' H4'B 0.9800
C4' H4'C 0.9800
C5' H5'A 0.9800
C5' H5'B 0.9800
C5' H5'C 0.9800
O11 C12 1.423(4)
C12 C19 1.515(5)
C12 C18 1.535(5)
C12 C13 1.561(5)
C13 N14 1.483(4)
C13 H13A 0.9900
C13 H13B 0.9900
N14 C24 1.499(4)
N14 C15 1.528(4)
C15 C20 1.526(5)
C15 C16 1.541(5)
C15 C21 1.545(5)
C16 O17 1.414(4)
C16 H16A 0.9900
C16 H16B 0.9900
C18 H18A 0.9800
C18 H18B 0.9800
C18 H18C 0.9800
C19 H19A 0.9800
C19 H19B 0.9800
C19 H19C 0.9800
C20 H20A 0.9800
C20 H20B 0.9800
C20 H20C 0.9800
C21 H21A 0.9800
C21 H21B 0.9800
C21 H21C 0.9800
O22 C25 1.425(3)
C24 C25 1.524(4)
C24 H24A 0.9900
C24 H24B 0.9900
C25 H25A 0.9900
C25 H25B 0.9900
O31 C32 1.411(3)
C32 C39 1.520(4)
C32 C38 1.528(4)
C32 C33 1.569(4)
C33 N34 1.498(4)
C33 H33A 0.9900
C33 H33B 0.9900
N34 C42 1.484(3)
N34 C35 1.524(4)
C35 C41 1.531(4)
C35 C36 1.536(4)
C35 C40 1.536(4)
C36 O37 1.408(3)
C36 H36A 0.9900
C36 H36B 0.9900
C38 H38A 0.9800
C38 H38B 0.9800
C38 H38C 0.9800
C39 H39A 0.9800
C39 H39B 0.9800
C39 H39C 0.9800
C40 H40A 0.9800
C40 H40B 0.9800
C40 H40C 0.9800
C41 H41A 0.9800
C41 H41B 0.9800
C41 H41C 0.9800
C42 C43 1.520(4)
C42 H42A 0.9900
C42 H42B 0.9900
O42 C43 1.436(3)
C43 H43A 0.9900
C43 H43B 0.9900
O51 C52 1.425(3)
C52 C53 1.510(4)
C52 C55 1.520(4)
C52 C54 1.523(4)
C53 H53A 0.9800
C53 H53B 0.9800
C53 H53C 0.9800
C54 H54A 0.9800
C54 H54B 0.9800
C54 H54C 0.9800
C55 H55A 0.9800
C55 H55B 0.9800
C55 H55C 0.9800

loop_
_geom_torsion_atom_site_label_1
_geom_torsion_atom_site_label_2
_geom_torsion_atom_site_label_3
_geom_torsion_atom_site_label_4
_geom_torsion
Sn1 O1 C2 C4' 34.6(15)
Sn1 O1 C2 C5' 155.9(11)
Sn1 O1 C2 C5 171.5(9)
Sn1 O1 C2 C3 -69.2(9)
Sn1 O1 C2 C3' -86.9(12)
Sn1 O1 C2 C4 48.9(12)
Sn1 O11 C12 C19 -146.5(2)
Sn1 O11 C12 C18 96.1(3)
Sn1 O11 C12 C13 -23.1(3)
O11 C12 C13 N14 -10.8(4)
C19 C12 C13 N14 110.8(3)
C18 C12 C13 N14 -129.6(3)
C12 C13 N14 C24 -78.7(3)
C12 C13 N14 C15 147.7(3)
C12 C13 N14 Sn1 32.6(3)
C13 N14 C15 C20 -33.5(4)
C24 N14 C15 C20 -163.8(3)
Sn1 N14 C15 C20 81.1(3)
C13 N14 C15 C16 -152.2(3)
C24 N14 C15 C16 77.5(3)
Sn1 N14 C15 C16 -37.6(3)
C13 N14 C15 C21 88.7(3)
C24 N14 C15 C21 -41.6(4)
Sn1 N14 C15 C21 -156.7(2)
C20 C15 C16 O17 -72.1(3)
N14 C15 C16 O17 48.8(3)
C21 C15 C16 O17 170.6(3)
C15 C16 O17 Sn1 -35.3(3)
C13 N14 C24 C25 145.8(3)
C15 N14 C24 C25 -79.8(3)
Sn1 N14 C24 C25 35.3(3)
Sn2 O22 C25 C24 -170.57(17)
Sn1 O22 C25 C24 36.5(3)
N14 C24 C25 O22 -48.2(3)
Sn2 O31 C32 C39 -86.8(2)
Sn2 O31 C32 C38 154.45(18)
Sn2 O31 C32 C33 36.7(3)
O31 C32 C33 N34 -18.7(3)
C39 C32 C33 N34 103.7(3)
C38 C32 C33 N34 -136.3(3)
C32 C33 N34 C42 110.6(3)
C32 C33 N34 C35 -117.7(3)
C32 C33 N34 Sn2 -3.7(3)
C42 N34 C35 C41 -40.3(3)
C33 N34 C35 C41 -169.4(2)
Sn2 N34 C35 C41 76.6(2)
C42 N34 C35 C36 -159.2(2)
C33 N34 C35 C36 71.8(3)
Sn2 N34 C35 C36 -42.2(2)
C42 N34 C35 C40 81.0(3)
C33 N34 C35 C40 -48.1(3)
Sn2 N34 C35 C40 -162.1(2)
N34 C35 C36 O37 48.3(3)
C41 C35 C36 O37 -71.3(3)
C40 C35 C36 O37 169.9(2)
C35 C36 O37 Sn2 -28.8(3)
C33 N34 C42 C43 -75.6(3)
C35 N34 C42 C43 154.0(2)
Sn2 N34 C42 C43 37.8(2)
Sn1 O42 C43 C42 -82.0(2)
Sn2 O42 C43 C42 45.2(2)
N34 C42 C43 O42 -56.7(3)
Sn2 O51 C52 C53 157.9(2)
Sn2 O51 C52 C55 38.6(3)
Sn2 O51 C52 C54 -83.6(3)

loop_
_platon_squeeze_void_nr
_platon_squeeze_void_average_x
_platon_squeeze_void_average_y
_platon_squeeze_void_average_z
_platon_squeeze_void_volume
_platon_squeeze_void_count_electrons
_platon_squeeze_void_content
1 0.000 0.500 0.000 397 106 ' '
2 0.000 1.000 0.500 397 106 ' '
